data_7126488
loop_
_publ_author_name
'Chen, Jing'
'Chao, Meng-Yao'
'Yan Liu, ?'
'Xu, Bo-Wei'
'Zhang, Wen-Hua'
'Young, David J.'

_publ_section_title
;
 An N,N'-diethylformamide solvent-induced conversion cascade within a
 metal-organic framework single crystal.
;
_journal_issue 44
_journal_name_full 'Chemical communications (Cambridge, England)'
_journal_page_first 5877
_journal_page_last 5880
_journal_paper_doi 10.1039/d0cc02420a
_journal_volume 56
_journal_year 2020
_chemical_formula_sum 'C94 H83 Cd3 Cl3 N7 O15'
_chemical_formula_weight 1994.22
_space_group_crystal_system triclinic
_space_group_IT_number 2
_space_group_name_Hall '-P 1'
_space_group_name_H-M_alt 'P -1'
_atom_sites_solution_hydrogens geom
_audit_creation_method SHELXL-2016/6
_audit_update_record
;
2020-01-17 deposited with the CCDC.	2020-04-28 downloaded from the CCDC.
;
_cell_angle_alpha 92.164(8)
_cell_angle_beta 111.745(7)
_cell_angle_gamma 117.015(7)
_cell_formula_units_Z 2
_cell_length_a 16.459(5)
_cell_length_b 17.028(5)
_cell_length_c 20.704(6)
_cell_measurement_reflns_used 9089
_cell_measurement_temperature 210(2)
_cell_measurement_theta_max 26.52
_cell_measurement_theta_min 2.25
_cell_volume 4650(2)
_computing_cell_refinement 'Bruker ApexII'
_computing_data_collection 'Bruker ApexII'
_computing_data_reduction 'Bruker ApexII'
_computing_molecular_graphics 'SHELXL-2016/6 (Sheldrick, 2016)'
_computing_publication_material 'publCIF (Westrip, 2010)'
_computing_structure_refinement 'SHELXL-2016/6 (Sheldrick, 2016)'
_computing_structure_solution 'SHELXL-2016/6 (Sheldrick, 2016)'
_diffrn_ambient_temperature 210(2)
_diffrn_measured_fraction_theta_full 0.999
_diffrn_measured_fraction_theta_max 0.990
_diffrn_measurement_device_type 'Bruker Apex II'
_diffrn_measurement_method 'phi and omega scans'
_diffrn_radiation_type MoK\a
_diffrn_radiation_wavelength 0.71073
_diffrn_reflns_av_R_equivalents 0.1377
_diffrn_reflns_av_unetI/netI 0.1260
_diffrn_reflns_Laue_measured_fraction_full 0.999
_diffrn_reflns_Laue_measured_fraction_max 0.990
_diffrn_reflns_limit_h_max 21
_diffrn_reflns_limit_h_min -21
_diffrn_reflns_limit_k_max 22
_diffrn_reflns_limit_k_min -22
_diffrn_reflns_limit_l_max 27
_diffrn_reflns_limit_l_min -27
_diffrn_reflns_number 160751
_diffrn_reflns_point_group_measured_fraction_full 0.999
_diffrn_reflns_point_group_measured_fraction_max 0.990
_diffrn_reflns_theta_full 25.242
_diffrn_reflns_theta_max 28.314
_diffrn_reflns_theta_min 2.187
_diffrn_standards_decay_% 0
_diffrn_standards_interval_count 0
_diffrn_standards_interval_time 0
_diffrn_standards_number 0
_exptl_absorpt_coefficient_mu 0.831
_exptl_absorpt_correction_T_max 0.920
_exptl_absorpt_correction_T_min 0.819
_exptl_absorpt_correction_type multi-scan
_exptl_absorpt_process_details
;
 Sheldrick, G.M. SADABS (Program for Scaling and Correction of Area Detector
 Data), version 2008/1; University of G\"ottingen: G\"ottingen, Germany, 2008.
;
_exptl_crystal_colour colourless
_exptl_crystal_density_diffrn 1.424
_exptl_crystal_description block
_exptl_crystal_F_000 2022
_exptl_crystal_size_max 0.250
_exptl_crystal_size_mid 0.200
_exptl_crystal_size_min 0.100
_refine_diff_density_max 4.731
_refine_diff_density_min -1.357
_refine_diff_density_rms 0.160
_refine_ls_extinction_method none
_refine_ls_goodness_of_fit_ref 1.043
_refine_ls_hydrogen_treatment constr
_refine_ls_matrix_type full
_refine_ls_number_parameters 1230
_refine_ls_number_reflns 22923
_refine_ls_number_restraints 449
_refine_ls_restrained_S_all 1.039
_refine_ls_R_factor_all 0.1693
_refine_ls_R_factor_gt 0.0848
_refine_ls_shift/su_max 0.001
_refine_ls_shift/su_mean 0.000
_refine_ls_structure_factor_coef Fsqd
_refine_ls_weighting_details 'w=1/[\s^2^(Fo^2^)+(0.0768P)^2^+46.3638P] where P=(Fo^2^+2Fc^2^)/3'
_refine_ls_weighting_scheme calc
_refine_ls_wR_factor_gt 0.1957
_refine_ls_wR_factor_ref 0.2304
_reflns_Friedel_coverage 0.000
_reflns_number_gt 12911
_reflns_number_total 22923
_reflns_threshold_expression 'I > 2\s(I)'
_cod_data_source_file d0cc02420a2.cif
_cod_data_source_block CD3_180min
_cod_depositor_comments 'Adding full bibliography for 7126483--7126489.cif.'
_cod_database_code 7126488
_publcif_datablock.id {a72130e1-89bf-4624-a6d0-930b15398649}

_shelx_shelxl_version_number 2016/6
_shelx_space_group_comment
;
The symmetry employed for this shelxl refinement is uniquely defined
by the following loop, which should always be used as a source of
symmetry information in preference to the above space-group names.
They are only intended as comments.
;
_shelx_estimated_absorpt_t_min 0.819
_shelx_estimated_absorpt_t_max 0.921
_publcif_funding_html
;
;

loop_
_space_group_symop_operation_xyz
'x, y, z'
'-x, -y, -z'

loop_
_atom_site_label
_atom_site_type_symbol
_atom_site_fract_x
_atom_site_fract_y
_atom_site_fract_z
_atom_site_U_iso_or_equiv
_atom_site_adp_type
_atom_site_occupancy
_atom_site_site_symmetry_order
_atom_site_calc_flag
_atom_site_refinement_flags_posn
_atom_site_refinement_flags_adp
_atom_site_refinement_flags_occupancy
_atom_site_disorder_assembly
_atom_site_disorder_group
Cd1 Cd 0.63660(4) 0.80059(4) 0.08657(3) 0.02570(15) Uani 1 1 d . . . . .
Cd2 Cd 0.71590(4) 0.69814(4) 0.26071(3) 0.02588(15) Uani 1 1 d . . . . .
Cd3 Cd 0.81602(4) 0.61553(4) 0.44160(3) 0.02457(15) Uani 1 1 d . . . . .
O2 O 0.5392(4) 0.7726(4) 0.1445(3) 0.0339(13) Uani 1 1 d . . . . .
O3 O 0.5606(4) 0.6790(4) 0.2135(3) 0.0384(14) Uani 1 1 d . . . . .
O4 O -0.2732(4) 0.7316(4) 0.1539(3) 0.0308(13) Uani 1 1 d . . . . .
O5 O -0.3913(4) 0.6455(4) 0.0456(3) 0.0429(15) Uani 1 1 d . . . . .
O6 O -0.3436(5) -0.0602(4) 0.0780(4) 0.0499(18) Uani 1 1 d . . . . .
O7 O -0.1997(6) -0.0352(5) 0.1632(4) 0.063(2) Uani 1 1 d . . . . .
O9 O 0.8762(4) 0.7295(5) 0.3075(3) 0.0504(18) Uani 1 1 d . . . . .
O10 O 0.9199(5) 0.6596(5) 0.3913(4) 0.0507(18) Uani 1 1 d . . . . .
O11 O 1.6888(4) 1.4853(4) 0.4481(4) 0.0422(15) Uani 1 1 d . . . . .
O12 O 1.7842(4) 1.4663(4) 0.4060(3) 0.0372(14) Uani 1 1 d . . . . .
O13 O 1.7068(4) 0.6662(3) 0.3713(3) 0.0277(12) Uani 1 1 d . . . . .
O14 O 1.8017(5) 0.7345(4) 0.4863(3) 0.0408(15) Uani 1 1 d . . . . .
N3 N 0.6241(5) 0.5402(5) 0.2157(4) 0.0323(16) Uani 1 1 d . . . . .
N4 N 0.2255(7) -0.0984(6) 0.1208(5) 0.058(2) Uani 1 1 d . . . . .
N5 N 0.9410(5) 0.6418(5) 0.5519(4) 0.0355(17) Uani 1 1 d . . . . .
N6 N 1.4907(5) 0.7469(5) 0.9782(4) 0.0343(16) Uani 1 1 d . . . . .
O1 O 0.7547(5) 0.8280(5) 0.0351(4) 0.0478(16) Uani 1 1 d . U . . .
C1 C 0.8422(7) 0.8547(7) 0.0820(7) 0.056(3) Uani 1 1 d D U . . .
H1A H 0.852010 0.865492 0.129880 0.067 Uiso 0.811(17) 1 calc R U P A 1
H1B H 0.863785 0.873331 0.131571 0.067 Uiso 0.189(17) 1 calc R U P A 2
N1 N 0.9224(9) 0.8696(14) 0.0725(8) 0.063(3) Uani 0.811(17) 1 d D U P A 1
C2 C 0.9147(12) 0.8505(13) 0.0012(10) 0.071(4) Uani 0.811(17) 1 d D U P A 1
H2A H 0.974866 0.898356 -0.001499 0.085 Uiso 0.811(17) 1 calc R U P A 1
H2B H 0.855289 0.850911 -0.033691 0.085 Uiso 0.811(17) 1 calc R U P A 1
C3 C 0.905(2) 0.7610(18) -0.0175(14) 0.122(8) Uani 0.811(17) 1 d D U P A 1
H3A H 0.900357 0.750244 -0.065575 0.184 Uiso 0.811(17) 1 calc R U P A 1
H3B H 0.964682 0.760794 0.016448 0.184 Uiso 0.811(17) 1 calc R U P A 1
H3C H 0.845206 0.713388 -0.015717 0.184 Uiso 0.811(17) 1 calc R U P A 1
C4 C 1.0236(10) 0.9077(13) 0.1370(10) 0.070(4) Uani 0.811(17) 1 d D U P A 1
H4A H 1.012106 0.888370 0.178370 0.084 Uiso 0.811(17) 1 calc R U P A 1
H4B H 1.061788 0.882089 0.127358 0.084 Uiso 0.811(17) 1 calc R U P A 1
C5 C 1.0826(13) 1.0041(13) 0.1549(11) 0.098(6) Uani 0.811(17) 1 d D U P A 1
H5A H 1.146331 1.024495 0.196499 0.147 Uiso 0.811(17) 1 calc R U P A 1
H5B H 1.095675 1.023722 0.114640 0.147 Uiso 0.811(17) 1 calc R U P A 1
H5C H 1.045966 1.030006 0.165679 0.147 Uiso 0.811(17) 1 calc R U P A 1
N1A N 0.901(4) 0.853(7) 0.052(3) 0.071(8) Uani 0.189(17) 1 d D U P A 2
C2A C 0.870(5) 0.838(6) -0.025(3) 0.079(11) Uani 0.189(17) 1 d D U P A 2
H2A1 H 0.920633 0.888341 -0.035004 0.094 Uiso 0.189(17) 1 calc R U P A 2
H2A2 H 0.805355 0.836937 -0.048967 0.094 Uiso 0.189(17) 1 calc R U P A 2
C3A C 0.858(8) 0.751(7) -0.055(5) 0.13(2) Uani 0.189(17) 1 d D U P A 2
H3A1 H 0.837165 0.742544 -0.106545 0.188 Uiso 0.189(17) 1 calc R U P A 2
H3A2 H 0.921874 0.752480 -0.032405 0.188 Uiso 0.189(17) 1 calc R U P A 2
H3A3 H 0.806741 0.701141 -0.046350 0.188 Uiso 0.189(17) 1 calc R U P A 2
C4A C 1.008(4) 0.870(5) 0.095(3) 0.085(10) Uani 0.189(17) 1 d D U P A 2
H4A1 H 1.057098 0.933083 0.100234 0.102 Uiso 0.189(17) 1 calc R U P A 2
H4A2 H 1.016235 0.862482 0.143805 0.102 Uiso 0.189(17) 1 calc R U P A 2
C5A C 1.029(6) 0.810(6) 0.064(5) 0.12(2) Uani 0.189(17) 1 d D U P A 2
H5A1 H 1.097111 0.823774 0.093174 0.176 Uiso 0.189(17) 1 calc R U P A 2
H5A2 H 0.981046 0.747825 0.059695 0.176 Uiso 0.189(17) 1 calc R U P A 2
H5A3 H 1.021916 0.818437 0.016118 0.176 Uiso 0.189(17) 1 calc R U P A 2
C6 C 0.5083(6) 0.7080(5) 0.1722(4) 0.0265(17) Uani 1 1 d . . . . .
C7 C 0.3967(6) 0.6571(5) 0.1552(4) 0.0269(17) Uani 1 1 d . . . . .
C8 C 0.3566(6) 0.5773(6) 0.1754(5) 0.036(2) Uani 1 1 d . . . . .
H8 H 0.399323 0.556354 0.202195 0.043 Uiso 1 1 calc R U . . .
C9 C 0.2545(6) 0.5279(6) 0.1568(5) 0.035(2) Uani 1 1 d . . . . .
H9 H 0.228303 0.472014 0.169211 0.043 Uiso 1 1 calc R U . . .
C10 C 0.1890(6) 0.5580(6) 0.1203(5) 0.0297(18) Uani 1 1 d . . . . .
C11 C 0.2299(6) 0.6397(5) 0.1014(5) 0.0309(18) Uani 1 1 d . . . . .
C12 C 0.3322(6) 0.6883(6) 0.1177(4) 0.0307(18) Uani 1 1 d . . . . .
H12 H 0.358148 0.742707 0.103301 0.037 Uiso 1 1 calc R U . . .
C13 C 0.0794(6) 0.5050(5) 0.1038(5) 0.0322(19) Uani 1 1 d . . . . .
C14 C 0.0328(6) 0.4119(6) 0.0982(5) 0.034(2) Uani 1 1 d . . . . .
H14 H 0.069111 0.381653 0.100600 0.041 Uiso 1 1 calc R U . . .
C15 C -0.0684(6) 0.3620(5) 0.0889(5) 0.0327(19) Uani 1 1 d . . . . .
C16 C -0.1207(6) 0.4097(5) 0.0829(5) 0.0307(18) Uani 1 1 d . . . . .
H16 H -0.188726 0.377469 0.075186 0.037 Uiso 1 1 calc R U . . .
C17 C -0.0763(6) 0.5007(5) 0.0879(5) 0.0307(18) Uani 1 1 d . . . . .
C18 C 0.0235(6) 0.5490(5) 0.0984(5) 0.0317(19) Uani 1 1 d . . . . .
H18 H 0.054265 0.611955 0.101960 0.038 Uiso 1 1 calc R U . . .
C19 C -0.1334(6) 0.5491(5) 0.0876(5) 0.0310(19) Uani 1 1 d . . . . .
C20 C -0.2301(6) 0.5168(6) 0.0326(5) 0.0328(19) Uani 1 1 d . . . . .
H20 H -0.256249 0.469300 -0.006935 0.039 Uiso 1 1 calc R U . . .
C21 C -0.2877(6) 0.5548(5) 0.0362(4) 0.0297(18) Uani 1 1 d . . . . .
H21 H -0.353201 0.532377 -0.000545 0.036 Uiso 1 1 calc R U . . .
C22 C -0.2480(6) 0.6270(5) 0.0952(4) 0.0270(17) Uani 1 1 d . . . . .
C23 C -0.1515(6) 0.6591(6) 0.1487(5) 0.0319(18) Uani 1 1 d . . . . .
H23 H -0.124459 0.707155 0.188147 0.038 Uiso 1 1 calc R U . . .
C24 C -0.0941(5) 0.6210(6) 0.1446(5) 0.0315(19) Uani 1 1 d . . . . .
H24 H -0.028019 0.644236 0.180870 0.038 Uiso 1 1 calc R U . . .
C25 C -0.3110(6) 0.6686(5) 0.0977(5) 0.0273(17) Uani 1 1 d . . . . .
C27 C -0.0558(6) 0.2310(6) 0.1354(5) 0.036(2) Uani 1 1 d . . . . .
H27 H 0.015054 0.268303 0.158540 0.043 Uiso 1 1 calc R U . . .
C28 C -0.0990(7) 0.1433(6) 0.1440(5) 0.037(2) Uani 1 1 d . . . . .
H28 H -0.057619 0.122145 0.172542 0.044 Uiso 1 1 calc R U . . .
C29 C -0.2031(6) 0.0870(5) 0.1106(5) 0.0306(18) Uani 1 1 d . . . . .
C30 C -0.2625(6) 0.1194(5) 0.0664(5) 0.0335(19) Uani 1 1 d . . . . .
H30 H -0.333267 0.081201 0.042892 0.040 Uiso 1 1 calc R U . . .
C31 C -0.2199(6) 0.2049(6) 0.0567(5) 0.035(2) Uani 1 1 d . . . . .
H31 H -0.261591 0.223575 0.025014 0.041 Uiso 1 1 calc R U . . .
C32 C -0.1140(6) 0.2666(5) 0.0933(5) 0.0318(19) Uani 1 1 d . . . . .
C33 C -0.2503(7) -0.0088(6) 0.1181(5) 0.041(2) Uani 1 1 d . . . . .
O8 O 0.7963(18) 0.8455(15) 0.3179(9) 0.074(5) Uani 0.787(13) 1 d . U P B 1
N2 N 0.8653(12) 0.9919(9) 0.3669(9) 0.073(4) Uani 0.787(13) 1 d . U P B 1
C34 C 0.7860(14) 0.9051(10) 0.3312(9) 0.068(4) Uani 0.787(13) 1 d . U P B 1
H34 H 0.719786 0.894091 0.317008 0.081 Uiso 0.787(13) 1 calc R U P B 1
C35 C 0.9714(15) 1.0104(14) 0.3875(12) 0.099(5) Uani 0.787(13) 1 d . U P B 1
H35A H 0.973959 0.954566 0.392836 0.119 Uiso 0.787(13) 1 calc R U P B 1
H35B H 1.018067 1.056210 0.433469 0.119 Uiso 0.787(13) 1 calc R U P B 1
C36 C 1.0021(19) 1.0450(17) 0.3288(13) 0.124(8) Uani 0.787(13) 1 d . U P B 1
H36A H 1.070407 1.057286 0.341244 0.187 Uiso 0.787(13) 1 calc R U P B 1
H36B H 0.955775 0.999139 0.283631 0.187 Uiso 0.787(13) 1 calc R U P B 1
H36C H 0.999732 1.100433 0.324123 0.187 Uiso 0.787(13) 1 calc R U P B 1
C37 C 0.8428(15) 1.0607(10) 0.3902(10) 0.088(5) Uani 0.787(13) 1 d . U P B 1
H37A H 0.859725 1.108420 0.364409 0.106 Uiso 0.787(13) 1 calc R U P B 1
H37B H 0.769891 1.031193 0.376228 0.106 Uiso 0.787(13) 1 calc R U P B 1
C38 C 0.8942(18) 1.1007(14) 0.4629(12) 0.119(8) Uani 0.787(13) 1 d . U P B 1
H38A H 0.875664 1.144374 0.473680 0.178 Uiso 0.787(13) 1 calc R U P B 1
H38B H 0.876620 1.054279 0.488972 0.178 Uiso 0.787(13) 1 calc R U P B 1
H38C H 0.966592 1.131624 0.477135 0.178 Uiso 0.787(13) 1 calc R U P B 1
O8A O 0.776(8) 0.845(6) 0.295(4) 0.074(5) Uani 0.213(13) 1 d . U P B 2
N2A N 0.898(5) 0.996(4) 0.344(4) 0.074(10) Uani 0.213(13) 1 d . U P B 2
C34A C 0.832(5) 0.899(4) 0.305(4) 0.070(11) Uani 0.213(13) 1 d . U P B 2
H34A H 0.863279 0.888578 0.278188 0.084 Uiso 0.213(13) 1 calc R U P B 2
C35A C 0.934(5) 1.064(4) 0.318(4) 0.086(12) Uani 0.213(13) 1 d . U P B 2
H35C H 0.939395 1.117044 0.343676 0.103 Uiso 0.213(13) 1 calc R U P B 2
H35D H 0.886070 1.049464 0.267575 0.103 Uiso 0.213(13) 1 calc R U P B 2
C36A C 1.060(5) 1.097(6) 0.321(5) 0.12(2) Uani 0.213(13) 1 d . U P B 2
H36D H 1.081024 1.148863 0.300017 0.175 Uiso 0.213(13) 1 calc R U P B 2
H36E H 1.109192 1.114339 0.370645 0.175 Uiso 0.213(13) 1 calc R U P B 2
H36F H 1.055749 1.046609 0.294376 0.175 Uiso 0.213(13) 1 calc R U P B 2
C37A C 0.909(6) 1.012(5) 0.417(4) 0.083(12) Uani 0.213(13) 1 d . U P B 2
H37C H 0.870513 1.042441 0.416250 0.099 Uiso 0.213(13) 1 calc R U P B 2
H37D H 0.869083 0.950807 0.422521 0.099 Uiso 0.213(13) 1 calc R U P B 2
C38A C 0.978(8) 1.048(6) 0.471(5) 0.15(3) Uani 0.213(13) 1 d . U P B 2
H38D H 0.957301 1.045201 0.509466 0.229 Uiso 0.213(13) 1 calc R U P B 2
H38E H 1.017980 1.017733 0.478362 0.229 Uiso 0.213(13) 1 calc R U P B 2
H38F H 1.019431 1.110725 0.471997 0.229 Uiso 0.213(13) 1 calc R U P B 2
C39 C 0.6443(7) 0.4852(6) 0.2549(5) 0.037(2) Uani 1 1 d . . . . .
H39 H 0.706391 0.511653 0.296184 0.044 Uiso 1 1 calc R U . . .
C40 C 0.5801(7) 0.3918(6) 0.2390(5) 0.040(2) Uani 1 1 d . . . . .
H40 H 0.597855 0.357521 0.270057 0.048 Uiso 1 1 calc R U . . .
C41 C 0.4892(6) 0.3493(6) 0.1766(5) 0.0344(19) Uani 1 1 d . . . . .
C42 C 0.4677(6) 0.4054(6) 0.1346(5) 0.036(2) Uani 1 1 d . . . . .
H42 H 0.407544 0.380005 0.091873 0.043 Uiso 1 1 calc R U . . .
C43 C 0.5344(6) 0.4985(6) 0.1552(5) 0.035(2) Uani 1 1 d . . . . .
H43 H 0.516949 0.534605 0.126140 0.042 Uiso 1 1 calc R U . . .
C44 C 0.4190(7) 0.2515(6) 0.1521(5) 0.040(2) Uani 1 1 d . . . . .
H44 H 0.364181 0.229392 0.106362 0.048 Uiso 1 1 calc R U . . .
C45 C 0.4261(8) 0.1901(6) 0.1894(5) 0.048(2) Uani 1 1 d . . . . .
H45 H 0.480128 0.211967 0.235464 0.057 Uiso 1 1 calc R U . . .
C46 C 0.3555(7) 0.0912(6) 0.1634(5) 0.041(2) Uani 1 1 d . . . . .
C47 C 0.3571(8) 0.0374(7) 0.2130(6) 0.050(2) Uani 1 1 d . . . . .
H47 H 0.402707 0.064088 0.261819 0.060 Uiso 1 1 calc R U . . .
C48 C 0.2895(8) -0.0567(7) 0.1888(7) 0.058(3) Uani 1 1 d . . . . .
H48 H 0.289841 -0.091931 0.222687 0.069 Uiso 1 1 calc R U . . .
C49 C 0.2259(8) -0.0481(7) 0.0745(6) 0.049(2) Uani 1 1 d . . . . .
H49 H 0.181055 -0.077443 0.025884 0.059 Uiso 1 1 calc R U . . .
C50 C 0.2888(7) 0.0468(6) 0.0925(5) 0.045(2) Uani 1 1 d . . . . .
H50 H 0.285431 0.079419 0.056938 0.054 Uiso 1 1 calc R U . . .
C51 C 0.9381(6) 0.7134(6) 0.3529(5) 0.0294(18) Uani 1 1 d . . . . .
C52 C 1.0463(5) 0.7656(5) 0.3631(4) 0.0285(18) Uani 1 1 d . . . . .
C53 C 1.1170(6) 0.7447(6) 0.4089(5) 0.038(2) Uani 1 1 d . . . . .
H53 H 1.097070 0.698542 0.432733 0.046 Uiso 1 1 calc R U . . .
C54 C 1.2168(6) 0.7931(6) 0.4188(5) 0.037(2) Uani 1 1 d . . . . .
H54 H 1.264119 0.779378 0.450123 0.044 Uiso 1 1 calc R U . . .
C55 C 1.2493(6) 0.8616(5) 0.3836(4) 0.0271(17) Uani 1 1 d . . . . .
C56 C 1.1772(6) 0.8808(6) 0.3389(5) 0.0313(19) Uani 1 1 d . . . . .
H56 H 1.196297 0.926743 0.314758 0.038 Uiso 1 1 calc R U . . .
C57 C 1.0781(6) 0.8338(6) 0.3295(5) 0.035(2) Uani 1 1 d . . . . .
H57 H 1.031263 0.848802 0.299271 0.042 Uiso 1 1 calc R U . . .
C58 C 1.3550(6) 0.9097(5) 0.3938(4) 0.0255(17) Uani 1 1 d . . . . .
C59 C 1.4096(6) 0.8645(5) 0.4004(4) 0.0279(17) Uani 1 1 d . . . . .
H59 H 1.377065 0.801598 0.396990 0.034 Uiso 1 1 calc R U . . .
C60 C 1.5113(5) 0.9102(5) 0.4121(4) 0.0238(16) Uani 1 1 d . . . . .
C61 C 1.5578(5) 1.0026(5) 0.4171(4) 0.0243(16) Uani 1 1 d . . . . .
H61 H 1.626428 1.034569 0.426153 0.029 Uiso 1 1 calc R U . . .
C62 C 1.5053(5) 1.0496(5) 0.4089(4) 0.0262(17) Uani 1 1 d . . . . .
C63 C 1.4045(6) 1.0027(5) 0.3968(4) 0.0266(17) Uani 1 1 d . . . . .
H63 H 1.368718 1.034059 0.390524 0.032 Uiso 1 1 calc R U . . .
C64 C 1.5571(5) 1.1488(5) 0.4109(4) 0.0259(17) Uani 1 1 d . . . . .
C65 C 1.6285(6) 1.1837(5) 0.3854(5) 0.0305(18) Uani 1 1 d . . . . .
H65 H 1.643473 1.144908 0.364755 0.037 Uiso 1 1 calc R U . . .
C66 C 1.6794(6) 1.2769(5) 0.3898(5) 0.0321(19) Uani 1 1 d . . . . .
H66 H 1.729398 1.300316 0.372914 0.038 Uiso 1 1 calc R U . . .
C67 C 1.6574(6) 1.3350(5) 0.4186(4) 0.0289(18) Uani 1 1 d . . . . .
C68 C 1.5838(6) 1.2989(5) 0.4435(5) 0.0315(19) Uani 1 1 d . . . . .
H68 H 1.567785 1.337348 0.463313 0.038 Uiso 1 1 calc R U . . .
C69 C 1.5336(6) 1.2064(5) 0.4395(5) 0.0326(19) Uani 1 1 d . . . . .
H69 H 1.483390 1.182642 0.456133 0.039 Uiso 1 1 calc R U . . .
C70 C 1.7137(6) 1.4344(5) 0.4251(5) 0.0325(19) Uani 1 1 d . . . . .
C71 C 1.5663(5) 0.8610(5) 0.4173(4) 0.0254(17) Uani 1 1 d . . . . .
C72 C 1.5239(6) 0.7799(5) 0.3669(5) 0.0311(18) Uani 1 1 d . . . . .
H72 H 1.457535 0.754956 0.330548 0.037 Uiso 1 1 calc R U . . .
C73 C 1.5774(6) 0.7355(5) 0.3691(5) 0.0309(18) Uani 1 1 d . . . . .
H73 H 1.547645 0.681552 0.334244 0.037 Uiso 1 1 calc R U . . .
C74 C 1.6758(6) 0.7711(5) 0.4235(4) 0.0271(17) Uani 1 1 d . . . . .
C75 C 1.7170(6) 0.8493(6) 0.4746(5) 0.0331(19) Uani 1 1 d . . . . .
H75 H 1.781475 0.871677 0.512766 0.040 Uiso 1 1 calc R U . . .
C76 C 1.6648(6) 0.8963(6) 0.4710(5) 0.0317(18) Uani 1 1 d . . . . .
H76 H 1.696152 0.951734 0.504640 0.038 Uiso 1 1 calc R U . . .
C77 C 1.7318(6) 0.7216(5) 0.4264(5) 0.0295(18) Uani 1 1 d . . . . .
C78 C 0.9924(7) 0.5973(7) 0.5598(5) 0.042(2) Uani 1 1 d . . . . .
H78 H 0.974803 0.554457 0.519913 0.051 Uiso 1 1 calc R U . . .
C79 C 1.0704(7) 0.6123(7) 0.6247(5) 0.045(2) Uani 1 1 d . . . . .
H79 H 1.104408 0.579623 0.628431 0.053 Uiso 1 1 calc R U . . .
C80 C 1.0984(6) 0.6759(6) 0.6844(5) 0.038(2) Uani 1 1 d . . . . .
C81 C 1.0452(7) 0.7214(7) 0.6756(5) 0.048(2) Uani 1 1 d . . . . .
H81 H 1.061496 0.765251 0.714218 0.058 Uiso 1 1 calc R U . . .
C82 C 0.9679(7) 0.7012(6) 0.6093(5) 0.042(2) Uani 1 1 d . . . . .
H82 H 0.931593 0.731965 0.604493 0.050 Uiso 1 1 calc R U . . .
C83 C 1.1826(7) 0.6986(7) 0.7553(5) 0.043(2) Uani 1 1 d . . . . .
H83 H 1.204460 0.751340 0.788355 0.052 Uiso 1 1 calc R U . . .
C84 C 1.2295(7) 0.6546(7) 0.7770(5) 0.044(2) Uani 1 1 d . . . . .
H84 H 1.206210 0.599384 0.746254 0.053 Uiso 1 1 calc R U . . .
C85 C 1.3186(6) 0.6858(7) 0.8480(5) 0.042(2) Uani 1 1 d . . . . .
C86 C 1.3407(6) 0.6263(6) 0.8822(5) 0.038(2) Uani 1 1 d . . . . .
H86 H 1.297981 0.563248 0.861963 0.045 Uiso 1 1 calc R U . . .
C87 C 1.4260(6) 0.6587(6) 0.9465(5) 0.0345(19) Uani 1 1 d . . . . .
H87 H 1.439173 0.616265 0.969165 0.041 Uiso 1 1 calc R U . . .
C88 C 1.4690(7) 0.8074(7) 0.9461(5) 0.044(2) Uani 1 1 d . . . . .
H88 H 1.512153 0.870003 0.968115 0.052 Uiso 1 1 calc R U . . .
C89 C 1.3837(7) 0.7783(7) 0.8810(5) 0.047(2) Uani 1 1 d . . . . .
H89 H 1.370106 0.821252 0.859350 0.056 Uiso 1 1 calc R U . . .
O16 O 0.2684(15) 0.1229(13) 0.3513(12) 0.111(7) Uani 0.5 1 d D U P . .
N8 N 0.3213(14) 0.2667(12) 0.3404(9) 0.071(4) Uani 0.5 1 d D U P . .
C95 C 0.3052(16) 0.1840(13) 0.3278(13) 0.075(6) Uani 0.5 1 d D U P . .
H95 H 0.326580 0.171492 0.294493 0.090 Uiso 0.5 1 calc R U P . .
C96 C 0.2995(16) 0.3054(14) 0.3881(10) 0.069(6) Uani 0.5 1 d D U P . .
H96A H 0.252643 0.255897 0.401188 0.083 Uiso 0.5 1 calc R U P . .
H96B H 0.263802 0.335782 0.362493 0.083 Uiso 0.5 1 calc R U P . .
C97 C 0.3884(17) 0.3734(16) 0.4570(11) 0.072(6) Uani 0.5 1 d D U P . .
H97A H 0.363894 0.395214 0.485353 0.108 Uiso 0.5 1 calc R U P . .
H97B H 0.423501 0.344159 0.484232 0.108 Uiso 0.5 1 calc R U P . .
H97C H 0.434702 0.424344 0.445392 0.108 Uiso 0.5 1 calc R U P . .
C98 C 0.3696(19) 0.3324(17) 0.3025(13) 0.089(7) Uani 0.5 1 d D U P . .
H98A H 0.422456 0.324276 0.297621 0.107 Uiso 0.5 1 calc R U P . .
H98B H 0.400474 0.395041 0.329502 0.107 Uiso 0.5 1 calc R U P . .
C99 C 0.288(3) 0.314(2) 0.2303(14) 0.119(11) Uani 0.5 1 d D U P . .
H99A H 0.317172 0.355623 0.204004 0.179 Uiso 0.5 1 calc R U P . .
H99B H 0.258464 0.251805 0.204118 0.179 Uiso 0.5 1 calc R U P . .
H99C H 0.236580 0.322255 0.235857 0.179 Uiso 0.5 1 calc R U P . .
O17 O 1.0313(10) 0.5222(9) 0.2761(7) 0.061(2) Uani 0.5 1 d D . P . .
N9 N 1.1520(11) 0.5089(10) 0.3178(7) 0.061(2) Uani 0.5 1 d D . P . .
C100 C 1.2323(12) 0.5366(14) 0.3827(9) 0.061(2) Uani 0.5 1 d D . P . .
H10A H 1.222000 0.486049 0.405945 0.074 Uiso 0.5 1 calc R U P . .
H10B H 1.239138 0.586237 0.413710 0.074 Uiso 0.5 1 calc R U P . .
C101 C 1.1162(15) 0.4251(11) 0.2771(10) 0.061(2) Uani 0.5 1 d D . P . .
H10C H 1.090823 0.430506 0.227511 0.074 Uiso 0.5 1 calc R U P . .
H10D H 1.055764 0.384851 0.283443 0.074 Uiso 0.5 1 calc R U P . .
C102 C 1.1194(12) 0.5650(12) 0.2976(10) 0.061(2) Uani 0.5 1 d D . P . .
H102 H 1.158607 0.626801 0.299853 0.074 Uiso 0.5 1 calc R U P . .
C103 C 1.3325(13) 0.5705(14) 0.3710(10) 0.061(2) Uani 0.5 1 d D . P . .
H10E H 1.390396 0.590481 0.417031 0.092 Uiso 0.5 1 calc R U P . .
H10F H 1.325456 0.520924 0.340505 0.092 Uiso 0.5 1 calc R U P . .
H10G H 1.342541 0.620807 0.348246 0.092 Uiso 0.5 1 calc R U P . .
C104 C 1.1611(15) 0.3722(13) 0.2764(10) 0.061(2) Uani 0.5 1 d D . P . .
H10H H 1.112168 0.315575 0.239655 0.092 Uiso 0.5 1 calc R U P . .
H10I H 1.218958 0.405355 0.266083 0.092 Uiso 0.5 1 calc R U P . .
H10J H 1.183362 0.359001 0.322871 0.092 Uiso 0.5 1 calc R U P . .
C105 C 0.5625(8) 0.9592(7) 0.1873(6) 0.052(3) Uani 1 1 d . . . . .
H10 H 0.582041 0.918291 0.170493 0.063 Uiso 1 1 calc R U . . .
Cl1 Cl 0.6713(3) 1.0683(2) 0.22995(18) 0.0813(10) Uani 1 1 d . . . . .
Cl2 Cl 0.5159(3) 0.9167(2) 0.24887(19) 0.0821(10) Uani 1 1 d . . . . .
Cl3 Cl 0.4700(3) 0.9643(2) 0.11236(18) 0.0758(9) Uani 1 1 d . . . . .

loop_
_atom_site_aniso_label
_atom_site_aniso_U_11
_atom_site_aniso_U_22
_atom_site_aniso_U_33
_atom_site_aniso_U_23
_atom_site_aniso_U_13
_atom_site_aniso_U_12
Cd1 0.0204(3) 0.0244(3) 0.0368(4) 0.0117(2) 0.0136(2) 0.0135(2)
Cd2 0.0176(3) 0.0269(3) 0.0327(3) 0.0104(2) 0.0104(2) 0.0112(2)
Cd3 0.0192(3) 0.0212(3) 0.0337(3) 0.0094(2) 0.0106(2) 0.0110(2)
O2 0.031(3) 0.029(3) 0.055(4) 0.018(3) 0.028(3) 0.018(3)
O3 0.025(3) 0.045(4) 0.050(4) 0.023(3) 0.016(3) 0.020(3)
O4 0.034(3) 0.038(3) 0.035(3) 0.014(3) 0.020(3) 0.025(3)
O5 0.034(3) 0.052(4) 0.044(4) 0.008(3) 0.007(3) 0.032(3)
O6 0.039(4) 0.021(3) 0.081(5) 0.015(3) 0.028(4) 0.007(3)
O7 0.066(5) 0.038(4) 0.083(6) 0.032(4) 0.025(4) 0.030(4)
O9 0.019(3) 0.080(5) 0.046(4) 0.022(4) 0.014(3) 0.020(3)
O10 0.037(3) 0.053(4) 0.086(5) 0.042(4) 0.043(4) 0.026(3)
O11 0.038(3) 0.025(3) 0.069(5) 0.018(3) 0.028(3) 0.016(3)
O12 0.038(3) 0.024(3) 0.055(4) 0.016(3) 0.029(3) 0.013(3)
O13 0.027(3) 0.024(3) 0.041(3) 0.011(3) 0.017(3) 0.018(2)
O14 0.041(3) 0.046(4) 0.038(4) 0.002(3) 0.005(3) 0.033(3)
N3 0.034(4) 0.030(4) 0.033(4) 0.008(3) 0.012(3) 0.018(3)
N4 0.058(6) 0.036(5) 0.075(7) 0.009(5) 0.037(5) 0.013(4)
N5 0.031(4) 0.038(4) 0.038(4) 0.006(3) 0.010(3) 0.022(3)
N6 0.029(4) 0.040(4) 0.038(4) 0.014(3) 0.013(3) 0.022(3)
O1 0.042(3) 0.059(4) 0.058(4) 0.030(3) 0.029(3) 0.031(3)
C1 0.038(4) 0.056(6) 0.089(7) 0.040(6) 0.038(5) 0.026(5)
N1 0.048(6) 0.082(9) 0.088(8) 0.047(7) 0.042(6) 0.043(7)
C2 0.050(8) 0.097(10) 0.094(9) 0.048(9) 0.047(7) 0.045(8)
C3 0.15(2) 0.130(15) 0.135(19) 0.038(14) 0.091(17) 0.089(17)
C4 0.039(6) 0.096(10) 0.092(10) 0.049(9) 0.040(6) 0.037(7)
C5 0.069(10) 0.096(10) 0.118(15) 0.020(11) 0.031(10) 0.040(8)
N1A 0.048(11) 0.088(17) 0.097(14) 0.043(15) 0.044(11) 0.038(13)
C2A 0.061(19) 0.098(19) 0.099(14) 0.040(19) 0.051(13) 0.043(19)
C3A 0.10(4) 0.13(3) 0.14(4) 0.00(3) 0.03(4) 0.06(3)
C4A 0.045(12) 0.11(2) 0.112(19) 0.046(18) 0.045(14) 0.040(15)
C5A 0.09(3) 0.16(4) 0.13(4) 0.05(4) 0.04(3) 0.10(3)
C6 0.023(4) 0.028(4) 0.030(4) 0.006(3) 0.016(3) 0.011(3)
C7 0.028(4) 0.025(4) 0.030(4) 0.007(3) 0.014(3) 0.015(3)
C8 0.026(4) 0.034(5) 0.057(6) 0.020(4) 0.020(4) 0.020(4)
C9 0.027(4) 0.030(4) 0.057(6) 0.022(4) 0.024(4) 0.015(4)
C10 0.023(4) 0.033(4) 0.042(5) 0.012(4) 0.019(4) 0.017(4)
C11 0.032(4) 0.029(4) 0.043(5) 0.015(4) 0.022(4) 0.020(4)
C12 0.029(4) 0.039(5) 0.035(5) 0.016(4) 0.017(4) 0.023(4)
C13 0.024(4) 0.029(4) 0.057(6) 0.019(4) 0.024(4) 0.018(4)
C14 0.031(4) 0.034(5) 0.057(6) 0.023(4) 0.027(4) 0.025(4)
C15 0.025(4) 0.023(4) 0.055(6) 0.014(4) 0.023(4) 0.012(3)
C16 0.023(4) 0.025(4) 0.051(5) 0.011(4) 0.020(4) 0.014(3)
C17 0.029(4) 0.029(4) 0.047(5) 0.014(4) 0.019(4) 0.022(4)
C18 0.028(4) 0.023(4) 0.053(6) 0.016(4) 0.024(4) 0.014(3)
C19 0.023(4) 0.025(4) 0.055(6) 0.015(4) 0.023(4) 0.016(3)
C20 0.029(4) 0.028(4) 0.047(5) 0.010(4) 0.017(4) 0.018(4)
C21 0.023(4) 0.036(4) 0.029(4) 0.009(4) 0.005(3) 0.018(4)
C22 0.025(4) 0.030(4) 0.037(5) 0.016(4) 0.017(4) 0.019(3)
C23 0.032(4) 0.031(4) 0.036(5) 0.004(4) 0.011(4) 0.021(4)
C24 0.013(3) 0.037(5) 0.041(5) 0.008(4) 0.007(3) 0.014(3)
C25 0.027(4) 0.027(4) 0.038(5) 0.015(4) 0.020(4) 0.016(3)
C27 0.024(4) 0.027(4) 0.053(6) 0.011(4) 0.014(4) 0.012(4)
C28 0.036(5) 0.028(4) 0.054(6) 0.013(4) 0.020(4) 0.021(4)
C29 0.030(4) 0.022(4) 0.040(5) 0.011(4) 0.019(4) 0.010(3)
C30 0.029(4) 0.025(4) 0.045(5) 0.009(4) 0.016(4) 0.014(4)
C31 0.024(4) 0.031(4) 0.053(6) 0.017(4) 0.020(4) 0.014(4)
C32 0.032(4) 0.029(4) 0.054(6) 0.020(4) 0.028(4) 0.021(4)
C33 0.047(6) 0.025(4) 0.059(6) 0.011(4) 0.034(5) 0.017(4)
O8 0.089(11) 0.028(4) 0.082(12) 0.009(8) 0.032(9) 0.016(6)
N2 0.070(8) 0.036(5) 0.074(9) -0.003(6) 0.021(6) 0.008(5)
C34 0.077(8) 0.039(6) 0.070(9) 0.013(6) 0.030(7) 0.017(6)
C35 0.076(8) 0.078(11) 0.105(12) -0.005(9) 0.041(10) 0.011(8)
C36 0.090(15) 0.120(18) 0.123(16) 0.028(14) 0.049(13) 0.021(14)
C37 0.099(12) 0.037(7) 0.105(11) 0.017(7) 0.029(10) 0.028(8)
C38 0.123(17) 0.083(13) 0.116(13) -0.017(11) 0.057(13) 0.025(13)
O8A 0.089(11) 0.028(4) 0.082(12) 0.009(8) 0.032(9) 0.016(6)
N2A 0.065(16) 0.049(10) 0.090(14) -0.002(11) 0.033(13) 0.016(12)
C34A 0.073(16) 0.049(11) 0.074(16) 0.009(13) 0.035(15) 0.018(12)
C35A 0.069(18) 0.059(14) 0.098(18) -0.003(15) 0.045(17) 0.003(17)
C36A 0.06(3) 0.11(4) 0.16(5) 0.06(4) 0.05(3) 0.03(3)
C37A 0.087(18) 0.052(17) 0.092(15) 0.000(13) 0.040(15) 0.022(16)
C38A 0.15(4) 0.09(4) 0.097(17) -0.02(3) 0.02(2) 0.00(4)
C39 0.033(5) 0.034(5) 0.034(5) 0.008(4) 0.011(4) 0.014(4)
C40 0.051(6) 0.031(5) 0.039(5) 0.009(4) 0.018(5) 0.022(4)
C41 0.037(5) 0.031(4) 0.035(5) 0.010(4) 0.018(4) 0.015(4)
C42 0.024(4) 0.037(5) 0.037(5) 0.006(4) 0.007(4) 0.013(4)
C43 0.037(5) 0.033(5) 0.039(5) 0.016(4) 0.017(4) 0.018(4)
C44 0.039(5) 0.040(5) 0.042(5) 0.015(4) 0.023(4) 0.017(4)
C45 0.052(6) 0.040(5) 0.044(6) 0.011(4) 0.019(5) 0.019(5)
C46 0.043(5) 0.034(5) 0.050(6) 0.013(4) 0.026(5) 0.019(4)
C47 0.056(6) 0.048(6) 0.049(6) 0.017(5) 0.022(5) 0.029(5)
C48 0.057(7) 0.043(6) 0.079(9) 0.026(6) 0.038(7) 0.023(5)
C49 0.047(6) 0.047(6) 0.052(6) 0.009(5) 0.027(5) 0.018(5)
C50 0.052(6) 0.040(5) 0.052(6) 0.018(5) 0.033(5) 0.022(5)
C51 0.018(4) 0.035(4) 0.040(5) 0.009(4) 0.015(4) 0.015(3)
C52 0.016(4) 0.033(4) 0.039(5) 0.015(4) 0.015(3) 0.011(3)
C53 0.028(4) 0.048(5) 0.052(6) 0.030(5) 0.025(4) 0.021(4)
C54 0.018(4) 0.042(5) 0.054(6) 0.023(4) 0.017(4) 0.015(4)
C55 0.021(4) 0.027(4) 0.038(5) 0.010(3) 0.018(4) 0.012(3)
C56 0.024(4) 0.033(4) 0.044(5) 0.022(4) 0.020(4) 0.015(4)
C57 0.028(4) 0.038(5) 0.043(5) 0.015(4) 0.012(4) 0.021(4)
C58 0.024(4) 0.026(4) 0.031(4) 0.010(3) 0.015(3) 0.013(3)
C59 0.024(4) 0.022(4) 0.041(5) 0.013(3) 0.018(4) 0.012(3)
C60 0.018(3) 0.025(4) 0.032(4) 0.010(3) 0.014(3) 0.011(3)
C61 0.019(3) 0.022(4) 0.033(4) 0.008(3) 0.013(3) 0.009(3)
C62 0.018(4) 0.024(4) 0.036(5) 0.008(3) 0.014(3) 0.008(3)
C63 0.026(4) 0.021(4) 0.044(5) 0.015(3) 0.023(4) 0.014(3)
C64 0.019(4) 0.020(4) 0.040(5) 0.013(3) 0.014(3) 0.009(3)
C65 0.031(4) 0.026(4) 0.046(5) 0.010(4) 0.026(4) 0.016(4)
C66 0.032(4) 0.029(4) 0.046(5) 0.018(4) 0.025(4) 0.016(4)
C67 0.027(4) 0.023(4) 0.037(5) 0.009(3) 0.016(4) 0.012(3)
C68 0.029(4) 0.027(4) 0.048(5) 0.014(4) 0.020(4) 0.018(4)
C69 0.030(4) 0.025(4) 0.054(6) 0.017(4) 0.028(4) 0.015(4)
C70 0.024(4) 0.025(4) 0.049(5) 0.017(4) 0.016(4) 0.012(3)
C71 0.022(4) 0.023(4) 0.035(5) 0.013(3) 0.016(3) 0.012(3)
C72 0.025(4) 0.032(4) 0.042(5) 0.012(4) 0.016(4) 0.018(4)
C73 0.028(4) 0.025(4) 0.040(5) 0.010(4) 0.014(4) 0.013(3)
C74 0.028(4) 0.027(4) 0.035(5) 0.014(3) 0.017(4) 0.018(3)
C75 0.023(4) 0.037(5) 0.037(5) 0.010(4) 0.008(4) 0.017(4)
C76 0.029(4) 0.034(4) 0.040(5) 0.009(4) 0.015(4) 0.022(4)
C77 0.022(4) 0.025(4) 0.043(5) 0.015(4) 0.015(4) 0.013(3)
C78 0.037(5) 0.054(6) 0.036(5) 0.001(4) 0.008(4) 0.029(5)
C79 0.032(5) 0.054(6) 0.054(6) 0.013(5) 0.012(4) 0.031(5)
C80 0.032(4) 0.043(5) 0.035(5) 0.013(4) 0.012(4) 0.017(4)
C81 0.051(6) 0.054(6) 0.034(5) 0.006(5) 0.007(5) 0.031(5)
C82 0.040(5) 0.045(5) 0.039(5) 0.006(4) 0.009(4) 0.026(4)
C83 0.038(5) 0.045(5) 0.046(6) 0.015(4) 0.018(4) 0.020(4)
C84 0.036(5) 0.045(5) 0.049(6) 0.012(5) 0.015(4) 0.021(4)
C85 0.026(4) 0.054(6) 0.048(6) 0.014(5) 0.017(4) 0.019(4)
C86 0.026(4) 0.044(5) 0.039(5) 0.012(4) 0.011(4) 0.017(4)
C87 0.028(4) 0.040(5) 0.040(5) 0.018(4) 0.017(4) 0.019(4)
C88 0.043(5) 0.042(5) 0.047(6) 0.019(4) 0.014(5) 0.027(5)
C89 0.038(5) 0.051(6) 0.058(7) 0.022(5) 0.017(5) 0.029(5)
O16 0.077(13) 0.084(12) 0.127(18) 0.038(12) 0.016(12) 0.028(11)
N8 0.065(11) 0.076(10) 0.069(10) 0.024(8) 0.025(8) 0.037(10)
C95 0.043(12) 0.077(11) 0.076(15) 0.018(11) -0.001(11) 0.030(11)
C96 0.078(14) 0.077(13) 0.065(12) 0.050(9) 0.050(9) 0.033(11)
C97 0.082(15) 0.088(18) 0.076(13) 0.031(10) 0.055(11) 0.050(13)
C98 0.106(18) 0.107(15) 0.077(14) 0.030(13) 0.068(12) 0.048(16)
C99 0.18(3) 0.15(3) 0.102(18) 0.07(2) 0.078(17) 0.13(3)
O17 0.054(4) 0.046(4) 0.032(4) 0.013(3) 0.006(3) -0.005(3)
N9 0.054(4) 0.046(4) 0.032(4) 0.013(3) 0.006(3) -0.005(3)
C100 0.054(4) 0.046(4) 0.032(4) 0.013(3) 0.006(3) -0.005(3)
C101 0.054(4) 0.046(4) 0.032(4) 0.013(3) 0.006(3) -0.005(3)
C102 0.054(4) 0.046(4) 0.032(4) 0.013(3) 0.006(3) -0.005(3)
C103 0.054(4) 0.046(4) 0.032(4) 0.013(3) 0.006(3) -0.005(3)
C104 0.054(4) 0.046(4) 0.032(4) 0.013(3) 0.006(3) -0.005(3)
C105 0.067(7) 0.042(6) 0.062(7) 0.023(5) 0.035(6) 0.033(5)
Cl1 0.086(2) 0.0596(19) 0.072(2) 0.0169(16) 0.0276(18) 0.0215(17)
Cl2 0.111(3) 0.079(2) 0.074(2) 0.0362(18) 0.061(2) 0.044(2)
Cl3 0.077(2) 0.091(2) 0.070(2) 0.0326(18) 0.0307(17) 0.0501(19)

loop_
_atom_type_symbol
_atom_type_description
_atom_type_scat_dispersion_real
_atom_type_scat_dispersion_imag
_atom_type_scat_source
C C 0.0033 0.0016 'International Tables Vol C Tables 4.2.6.8 and 6.1.1.4'
H H 0.0000 0.0000 'International Tables Vol C Tables 4.2.6.8 and 6.1.1.4'
Cd Cd -0.8075 1.2024 'International Tables Vol C Tables 4.2.6.8 and 6.1.1.4'
Cl Cl 0.1484 0.1585 'International Tables Vol C Tables 4.2.6.8 and 6.1.1.4'
N N 0.0061 0.0033 'International Tables Vol C Tables 4.2.6.8 and 6.1.1.4'
O O 0.0106 0.0060 'International Tables Vol C Tables 4.2.6.8 and 6.1.1.4'

loop_
_geom_angle_atom_site_label_1
_geom_angle_atom_site_label_2
_geom_angle_atom_site_label_3
_geom_angle
_geom_angle_site_symmetry_1
_geom_angle_site_symmetry_3
_geom_angle_publ_flag
O2 Cd1 O6 94.9(2) . 1_665 ?
O2 Cd1 N6 88.4(2) . 1_454 ?
O6 Cd1 N6 84.8(2) 1_665 1_454 ?
O2 Cd1 O4 94.66(19) . 1_655 ?
O6 Cd1 O4 140.6(2) 1_665 1_655 ?
N6 Cd1 O4 133.6(2) 1_454 1_655 ?
O2 Cd1 O1 173.5(2) . . ?
O6 Cd1 O1 88.7(2) 1_665 . ?
N6 Cd1 O1 97.2(2) 1_454 . ?
O4 Cd1 O1 79.2(2) 1_655 . ?
O2 Cd1 O5 102.7(2) . 1_655 ?
O6 Cd1 O5 156.8(2) 1_665 1_655 ?
N6 Cd1 O5 80.7(2) 1_454 1_655 ?
O4 Cd1 O5 53.48(19) 1_655 1_655 ?
O1 Cd1 O5 75.4(2) . 1_655 ?
O2 Cd1 C25 105.4(2) . 1_655 ?
O6 Cd1 C25 156.5(2) 1_665 1_655 ?
N6 Cd1 C25 107.1(2) 1_454 1_655 ?
O4 Cd1 C25 28.0(2) 1_655 1_655 ?
O1 Cd1 C25 70.1(2) . 1_655 ?
O5 Cd1 C25 26.5(2) 1_655 1_655 ?
O8A Cd2 O3 88(3) . . ?
O8A Cd2 O9 87(3) . . ?
O3 Cd2 O9 175.2(2) . . ?
O3 Cd2 O8 96.2(7) . . ?
O9 Cd2 O8 79.7(7) . . ?
O8A Cd2 N3 170(3) . . ?
O3 Cd2 N3 81.5(2) . . ?
O9 Cd2 N3 102.9(3) . . ?
O8 Cd2 N3 170.9(7) . . ?
O3 Cd2 O4 88.1(2) . 1_655 ?
O9 Cd2 O4 89.7(2) . 1_655 ?
O8 Cd2 O4 93.4(6) . 1_655 ?
N3 Cd2 O4 95.3(2) . 1_655 ?
O3 Cd2 O13 92.2(2) . 1_455 ?
O9 Cd2 O13 89.9(2) . 1_455 ?
O8 Cd2 O13 85.8(6) . 1_455 ?
N3 Cd2 O13 85.5(2) . 1_455 ?
O4 Cd2 O13 179.1(2) 1_655 1_455 ?
O10 Cd3 N5 93.1(3) . . ?
O10 Cd3 O11 141.1(3) . 1_445 ?
N5 Cd3 O11 96.9(2) . 1_445 ?
O10 Cd3 O14 112.6(2) . 1_455 ?
N5 Cd3 O14 90.1(2) . 1_455 ?
O11 Cd3 O14 104.9(2) 1_445 1_455 ?
O10 Cd3 O12 86.7(2) . 1_445 ?
N5 Cd3 O12 91.9(2) . 1_445 ?
O11 Cd3 O12 55.6(2) 1_445 1_445 ?
O14 Cd3 O12 160.5(2) 1_455 1_445 ?
O10 Cd3 O13 97.3(2) . 1_455 ?
N5 Cd3 O13 145.6(2) . 1_455 ?
O11 Cd3 O13 95.2(2) 1_445 1_455 ?
O14 Cd3 O13 55.64(19) 1_455 1_455 ?
O12 Cd3 O13 121.3(2) 1_445 1_455 ?
O10 Cd3 C70 114.2(3) . 1_445 ?
N5 Cd3 C70 94.1(3) . 1_445 ?
O11 Cd3 C70 27.8(2) 1_445 1_445 ?
O14 Cd3 C70 132.7(3) 1_455 1_445 ?
O12 Cd3 C70 27.9(2) 1_445 1_445 ?
O13 Cd3 C70 110.9(2) 1_455 1_445 ?
O10 Cd3 C77 108.5(2) . 1_455 ?
N5 Cd3 C77 118.1(3) . 1_455 ?
O11 Cd3 C77 99.6(2) 1_445 1_455 ?
O14 Cd3 C77 28.0(2) 1_455 1_455 ?
O12 Cd3 C77 144.6(2) 1_445 1_455 ?
O13 Cd3 C77 27.8(2) 1_455 1_455 ?
C70 Cd3 C77 124.1(2) 1_445 1_455 ?
C6 O2 Cd1 128.7(5) . . ?
C6 O3 Cd2 141.8(5) . . ?
C25 O4 Cd2 121.9(5) . 1_455 ?
C25 O4 Cd1 91.3(4) . 1_455 ?
Cd2 O4 Cd1 119.7(2) 1_455 1_455 ?
C25 O5 Cd1 86.8(5) . 1_455 ?
C33 O6 Cd1 101.7(6) . 1_445 ?
C51 O9 Cd2 143.5(6) . . ?
C51 O10 Cd3 134.1(6) . . ?
C70 O11 Cd3 93.3(5) . 1_665 ?
C70 O12 Cd3 90.2(5) . 1_665 ?
C77 O13 Cd3 90.4(5) . 1_655 ?
C77 O13 Cd2 127.7(5) . 1_655 ?
Cd3 O13 Cd2 116.7(2) 1_655 1_655 ?
C77 O14 Cd3 92.0(5) . 1_655 ?
C39 N3 C43 115.5(7) . . ?
C39 N3 Cd2 121.7(6) . . ?
C43 N3 Cd2 121.3(5) . . ?
C49 N4 C48 117.4(9) . . ?
C82 N5 C78 117.0(8) . . ?
C82 N5 Cd3 123.1(6) . . ?
C78 N5 Cd3 119.9(6) . . ?
C87 N6 C88 117.6(8) . . ?
C87 N6 Cd1 123.1(6) . 1_656 ?
C88 N6 Cd1 119.4(6) . 1_656 ?
C1 O1 Cd1 112.2(7) . . ?
O1 C1 N1 128.0(13) . . ?
O1 C1 N1A 111(3) . . ?
C1 N1 C2 120.7(13) . . ?
C1 N1 C4 119.5(13) . . ?
C2 N1 C4 119.8(11) . . ?
N1 C2 C3 111.5(15) . . ?
C5 C4 N1 113.2(15) . . ?
C1 N1A C2A 123(5) . . ?
C1 N1A C4A 123(4) . . ?
C2A N1A C4A 114(3) . . ?
N1A C2A C3A 111(3) . . ?
C5A C4A N1A 113(3) . . ?
O2 C6 O3 126.6(7) . . ?
O2 C6 C7 118.2(7) . . ?
O3 C6 C7 115.2(7) . . ?
C8 C7 C12 118.5(7) . . ?
C8 C7 C6 120.0(7) . . ?
C12 C7 C6 121.5(7) . . ?
C9 C8 C7 120.6(8) . . ?
C8 C9 C10 121.9(8) . . ?
C11 C10 C9 117.5(7) . . ?
C11 C10 C13 121.8(7) . . ?
C9 C10 C13 120.6(7) . . ?
C10 C11 C12 121.0(7) . . ?
C11 C12 C7 120.5(8) . . ?
C14 C13 C18 118.9(7) . . ?
C14 C13 C10 120.2(7) . . ?
C18 C13 C10 120.7(7) . . ?
C13 C14 C15 120.9(7) . . ?
C16 C15 C14 117.4(7) . . ?
C16 C15 C32 120.8(7) . . ?
C14 C15 C32 121.5(7) . . ?
C17 C16 C15 122.4(7) . . ?
C16 C17 C18 119.7(7) . . ?
C16 C17 C19 119.7(7) . . ?
C18 C17 C19 120.5(7) . . ?
C17 C18 C13 120.7(7) . . ?
C24 C19 C20 119.7(7) . . ?
C24 C19 C17 120.3(7) . . ?
C20 C19 C17 119.9(8) . . ?
C21 C20 C19 120.1(8) . . ?
C20 C21 C22 120.0(7) . . ?
C23 C22 C21 119.2(7) . . ?
C23 C22 C25 121.5(7) . . ?
C21 C22 C25 119.3(7) . . ?
C22 C23 C24 120.5(8) . . ?
C19 C24 C23 120.5(7) . . ?
O5 C25 O4 123.2(7) . . ?
O5 C25 C22 119.7(8) . . ?
O4 C25 C22 117.0(7) . . ?
O5 C25 Cd1 66.7(4) . 1_455 ?
O4 C25 Cd1 60.6(4) . 1_455 ?
C22 C25 Cd1 154.6(5) . 1_455 ?
C28 C27 C32 122.6(8) . . ?
C29 C28 C27 119.9(8) . . ?
C28 C29 C30 118.8(7) . . ?
C28 C29 C33 120.3(8) . . ?
C30 C29 C33 120.8(8) . . ?
C31 C30 C29 121.3(8) . . ?
C30 C31 C32 121.6(8) . . ?
C27 C32 C31 115.7(7) . . ?
C27 C32 C15 122.4(7) . . ?
C31 C32 C15 122.0(7) . . ?
O7 C33 O6 122.1(8) . . ?
O7 C33 C29 121.2(8) . . ?
O6 C33 C29 116.7(8) . . ?
C34 O8 Cd2 145(2) . . ?
C34 N2 C37 118.3(16) . . ?
C34 N2 C35 118.4(17) . . ?
C37 N2 C35 123.0(14) . . ?
O8 C34 N2 124(2) . . ?
N2 C35 C36 108(2) . . ?
C38 C37 N2 114.4(18) . . ?
C34A O8A Cd2 140(10) . . ?
C35A N2A C37A 120(6) . . ?
C35A N2A C34A 126(7) . . ?
C37A N2A C34A 113(6) . . ?
O8A C34A N2A 148(10) . . ?
N2A C35A C36A 115(7) . . ?
C38A C37A N2A 132(9) . . ?
N3 C39 C40 124.7(8) . . ?
C39 C40 C41 119.5(8) . . ?
C42 C41 C40 116.4(8) . . ?
C42 C41 C44 119.0(8) . . ?
C40 C41 C44 124.5(8) . . ?
C43 C42 C41 120.6(8) . . ?
N3 C43 C42 123.2(8) . . ?
C45 C44 C41 125.4(9) . . ?
C44 C45 C46 124.8(9) . . ?
C50 C46 C47 117.1(9) . . ?
C50 C46 C45 124.2(9) . . ?
C47 C46 C45 118.7(9) . . ?
C48 C47 C46 119.0(10) . . ?
N4 C48 C47 123.3(10) . . ?
N4 C49 C50 124.4(10) . . ?
C46 C50 C49 118.8(9) . . ?
O10 C51 O9 126.6(7) . . ?
O10 C51 C52 116.6(7) . . ?
O9 C51 C52 116.8(7) . . ?
C57 C52 C53 118.8(7) . . ?
C57 C52 C51 122.0(7) . . ?
C53 C52 C51 119.1(7) . . ?
C54 C53 C52 119.3(8) . . ?
C53 C54 C55 122.2(8) . . ?
C56 C55 C54 117.0(7) . . ?
C56 C55 C58 122.3(7) . . ?
C54 C55 C58 120.7(7) . . ?
C57 C56 C55 121.2(7) . . ?
C52 C57 C56 121.5(8) . . ?
C63 C58 C59 117.6(7) . . ?
C63 C58 C55 120.8(7) . . ?
C59 C58 C55 121.5(7) . . ?
C58 C59 C60 122.0(7) . . ?
C61 C60 C59 118.1(7) . . ?
C61 C60 C71 120.8(6) . . ?
C59 C60 C71 121.0(7) . . ?
C60 C61 C62 121.5(7) . . ?
C63 C62 C61 119.2(7) . . ?
C63 C62 C64 120.9(7) . . ?
C61 C62 C64 119.8(6) . . ?
C62 C63 C58 121.4(7) . . ?
C65 C64 C69 119.4(7) . . ?
C65 C64 C62 120.3(7) . . ?
C69 C64 C62 120.3(7) . . ?
C64 C65 C66 120.2(8) . . ?
C67 C66 C65 121.0(7) . . ?
C66 C67 C68 118.4(7) . . ?
C66 C67 C70 120.9(7) . . ?
C68 C67 C70 120.6(7) . . ?
C67 C68 C69 120.6(8) . . ?
C68 C69 C64 120.4(7) . . ?
O11 C70 O12 120.8(7) . . ?
O11 C70 C67 119.7(7) . . ?
O12 C70 C67 119.5(8) . . ?
O11 C70 Cd3 59.0(4) . 1_665 ?
O12 C70 Cd3 61.9(4) . 1_665 ?
C67 C70 Cd3 178.0(6) . 1_665 ?
C76 C71 C72 118.0(7) . . ?
C76 C71 C60 120.7(7) . . ?
C72 C71 C60 121.2(7) . . ?
C73 C72 C71 121.6(8) . . ?
C72 C73 C74 119.9(8) . . ?
C75 C74 C73 118.9(7) . . ?
C75 C74 C77 121.6(7) . . ?
C73 C74 C77 119.4(7) . . ?
C74 C75 C76 121.3(8) . . ?
C71 C76 C75 120.1(8) . . ?
O13 C77 O14 121.5(7) . . ?
O13 C77 C74 120.4(7) . . ?
O14 C77 C74 118.0(8) . . ?
O13 C77 Cd3 61.8(4) . 1_655 ?
O14 C77 Cd3 60.1(4) . 1_655 ?
C74 C77 Cd3 171.1(5) . 1_655 ?
N5 C78 C79 122.3(9) . . ?
C78 C79 C80 119.9(9) . . ?
C81 C80 C79 117.3(8) . . ?
C81 C80 C83 118.9(9) . . ?
C79 C80 C83 123.8(9) . . ?
C82 C81 C80 118.9(9) . . ?
N5 C82 C81 124.6(9) . . ?
C84 C83 C80 127.7(10) . . ?
C83 C84 C85 124.1(10) . . ?
C86 C85 C89 117.6(9) . . ?
C86 C85 C84 122.2(9) . . ?
C89 C85 C84 120.2(9) . . ?
C85 C86 C87 119.9(9) . . ?
N6 C87 C86 123.7(8) . . ?
N6 C88 C89 121.1(9) . . ?
C85 C89 C88 120.1(9) . . ?
C95 N8 C96 127.6(18) . . ?
C95 N8 C98 120.0(18) . . ?
C96 N8 C98 112.4(17) . . ?
O16 C95 N8 131(2) . . ?
N8 C96 C97 117.2(18) . . ?
N8 C98 C99 107.2(18) . . ?
C102 N9 C100 118.6(16) . . ?
C102 N9 C101 125.5(15) . . ?
C100 N9 C101 115.8(16) . . ?
N9 C100 C103 108.9(14) . . ?
N9 C101 C104 132.5(18) . . ?
O17 C102 N9 105.6(16) . . ?
Cl2 C105 Cl3 111.3(6) . . ?
Cl2 C105 Cl1 109.3(6) . . ?
Cl3 C105 Cl1 110.5(5) . . ?

loop_
_geom_bond_atom_site_label_1
_geom_bond_atom_site_label_2
_geom_bond_distance
_geom_bond_site_symmetry_2
_geom_bond_publ_flag
Cd1 O2 2.237(5) . ?
Cd1 O6 2.265(6) 1_665 ?
Cd1 N6 2.344(7) 1_454 ?
Cd1 O4 2.387(5) 1_655 ?
Cd1 O1 2.424(6) . ?
Cd1 O5 2.519(6) 1_655 ?
Cd1 C25 2.738(8) 1_655 ?
Cd2 O8A 2.20(9) . ?
Cd2 O3 2.227(5) . ?
Cd2 O9 2.229(6) . ?
Cd2 O8 2.25(2) . ?
Cd2 N3 2.337(7) . ?
Cd2 O4 2.354(5) 1_655 ?
Cd2 O13 2.415(6) 1_455 ?
Cd3 O10 2.188(6) . ?
Cd3 N5 2.291(7) . ?
Cd3 O11 2.309(6) 1_445 ?
Cd3 O14 2.339(6) 1_455 ?
Cd3 O12 2.374(6) 1_445 ?
Cd3 O13 2.378(5) 1_455 ?
Cd3 C70 2.691(8) 1_445 ?
Cd3 C77 2.697(8) 1_455 ?
O2 C6 1.247(9) . ?
O3 C6 1.260(9) . ?
O4 C25 1.287(10) . ?
O5 C25 1.226(10) . ?
O6 C33 1.262(11) . ?
O7 C33 1.252(12) . ?
O9 C51 1.250(10) . ?
O10 C51 1.242(10) . ?
O11 C70 1.256(10) . ?
O12 C70 1.258(10) . ?
O13 C77 1.257(10) . ?
O14 C77 1.266(10) . ?
N3 C39 1.337(11) . ?
N3 C43 1.364(11) . ?
N4 C49 1.310(13) . ?
N4 C48 1.320(14) . ?
N5 C82 1.321(11) . ?
N5 C78 1.344(11) . ?
N6 C87 1.332(11) . ?
N6 C88 1.356(11) . ?
O1 C1 1.248(12) . ?
C1 N1 1.319(13) . ?
C1 N1A 1.34(2) . ?
N1 C2 1.445(18) . ?
N1 C4 1.511(17) . ?
C2 C3 1.48(2) . ?
C4 C5 1.42(2) . ?
N1A C2A 1.46(3) . ?
N1A C4A 1.53(2) . ?
C2A C3A 1.48(3) . ?
C4A C5A 1.42(3) . ?
C6 C7 1.517(10) . ?
C7 C8 1.375(11) . ?
C7 C12 1.395(11) . ?
C8 C9 1.375(11) . ?
C9 C10 1.388(11) . ?
C10 C11 1.387(11) . ?
C10 C13 1.492(10) . ?
C11 C12 1.388(11) . ?
C13 C14 1.389(11) . ?
C13 C18 1.407(11) . ?
C14 C15 1.414(11) . ?
C15 C16 1.405(11) . ?
C15 C32 1.472(11) . ?
C16 C17 1.360(11) . ?
C17 C18 1.385(11) . ?
C17 C19 1.506(10) . ?
C19 C24 1.384(12) . ?
C19 C20 1.394(11) . ?
C20 C21 1.389(11) . ?
C21 C22 1.412(11) . ?
C22 C23 1.381(11) . ?
C22 C25 1.513(10) . ?
C23 C24 1.391(11) . ?
C27 C28 1.383(11) . ?
C27 C32 1.412(11) . ?
C28 C29 1.383(11) . ?
C29 C30 1.402(11) . ?
C29 C33 1.498(11) . ?
C30 C31 1.361(11) . ?
C31 C32 1.419(11) . ?
O8 C34 1.14(3) . ?
N2 C34 1.373(19) . ?
N2 C37 1.49(2) . ?
N2 C35 1.51(3) . ?
C35 C36 1.52(3) . ?
C37 C38 1.38(2) . ?
O8A C34A 0.90(11) . ?
N2A C35A 1.29(9) . ?
N2A C37A 1.45(10) . ?
N2A C34A 1.48(8) . ?
C35A C36A 1.85(10) . ?
C37A C38A 1.14(10) . ?
C39 C40 1.390(12) . ?
C40 C41 1.395(12) . ?
C41 C42 1.392(12) . ?
C41 C44 1.456(12) . ?
C42 C43 1.385(12) . ?
C44 C45 1.344(13) . ?
C45 C46 1.471(13) . ?
C46 C50 1.378(13) . ?
C46 C47 1.403(13) . ?
C47 C48 1.401(14) . ?
C49 C50 1.403(13) . ?
C51 C52 1.508(10) . ?
C52 C57 1.374(11) . ?
C52 C53 1.401(11) . ?
C53 C54 1.389(11) . ?
C54 C55 1.402(11) . ?
C55 C56 1.391(11) . ?
C55 C58 1.472(10) . ?
C56 C57 1.380(11) . ?
C58 C63 1.398(10) . ?
C58 C59 1.402(11) . ?
C59 C60 1.403(10) . ?
C60 C61 1.382(10) . ?
C60 C71 1.468(10) . ?
C61 C62 1.394(10) . ?
C62 C63 1.388(10) . ?
C62 C64 1.498(10) . ?
C64 C65 1.365(11) . ?
C64 C69 1.390(11) . ?
C65 C66 1.397(11) . ?
C66 C67 1.382(11) . ?
C67 C68 1.386(11) . ?
C67 C70 1.485(11) . ?
C68 C69 1.387(11) . ?
C71 C76 1.398(11) . ?
C71 C72 1.400(11) . ?
C72 C73 1.389(11) . ?
C73 C74 1.401(11) . ?
C74 C75 1.377(12) . ?
C74 C77 1.495(11) . ?
C75 C76 1.402(11) . ?
C78 C79 1.384(12) . ?
C79 C80 1.392(13) . ?
C80 C81 1.380(13) . ?
C80 C83 1.479(12) . ?
C81 C82 1.378(12) . ?
C83 C84 1.284(13) . ?
C84 C85 1.493(13) . ?
C85 C86 1.363(13) . ?
C85 C89 1.393(14) . ?
C86 C87 1.379(12) . ?
C88 C89 1.397(13) . ?
O16 C95 1.170(17) . ?
N8 C95 1.305(16) . ?
N8 C96 1.403(16) . ?
N8 C98 1.489(16) . ?
C96 C97 1.518(17) . ?
C98 C99 1.490(18) . ?
O17 C102 1.171(15) . ?
N9 C102 1.305(15) . ?
N9 C100 1.358(15) . ?
N9 C101 1.369(15) . ?
C100 C103 1.598(17) . ?
C101 C104 1.404(17) . ?
C105 Cl2 1.739(11) . ?
C105 Cl3 1.763(11) . ?
C105 Cl1 1.766(11) . ?

loop_
_publcif_info_exptl_table_extra_item
sin_theta_over_lambda_max

loop_
_publcif_info_exptl_table_header_item
?
